data_7225846
loop_
_publ_author_name
'Fernandes, M. A.'
'Levendis, D. C.'

_publ_section_title
;
 Photodimerisation of the \a&#x2032;-polymorph of
 ortho-ethoxy-trans-cinnamic acid occurs via a two-stage mechanism at 343
 K yielding 100% \a-truxillic acid
;
_journal_issue 38
_journal_name_full CrystEngComm
_journal_page_first 7363
_journal_paper_doi 10.1039/C6CE00809G
_journal_volume 18
_journal_year 2016
_chemical_formula_moiety '0.828(C22 H24 O6), 1.344(C11 H12 O3)'
_chemical_formula_sum 'C33 H36 O9'
_chemical_formula_weight 576.62
_chemical_name_common
;
ortho-ethoxy-trans-cinnamic acid and 2,2'-diethoxy alpha-truxillic acid 
;
_chemical_name_systematic
'(E)-3-(2-Ethoxyphenyl)propenoic acid and trans-2,4-bis(2-ethoxyphenyl)-trans-1,3-cyclobutane-dicarboxylic acid'
_space_group_crystal_system triclinic
_space_group_IT_number 2
_space_group_name_Hall '-P 1'
_space_group_name_H-M_alt 'P -1'
_symmetry_space_group_name_Hall '-P 1'
_symmetry_space_group_name_H-M 'P -1'
_atom_sites_solution_hydrogens geom
_audit_creation_method SHELXL-2014/7
_audit_update_record
;
2016-04-08 deposited with the CCDC.
2016-07-06 downloaded from the CCDC.
;
_cell_angle_alpha 98.412(4)
_cell_angle_beta 92.041(4)
_cell_angle_gamma 109.825(5)
_cell_formula_units_Z 2
_cell_length_a 8.440(2)
_cell_length_b 10.918(3)
_cell_length_c 17.372(4)
_cell_measurement_reflns_used 971
_cell_measurement_temperature 173(2)
_cell_measurement_theta_max 27.11
_cell_measurement_theta_min 2.38
_cell_volume 1483.5(6)
_computing_cell_refinement 'Bruker SMART'
_computing_data_collection 'Bruker SMART'
_computing_data_reduction 'Bruker SHELXTL'
_computing_molecular_graphics 'Bruker SHELXTL'
_computing_publication_material 'Bruker SHELXTL'
_computing_structure_refinement 'SHELXL-2014/7 (Sheldrick, 2014)'
_computing_structure_solution 'Bruker SHELXTL'
_diffrn_ambient_temperature 173(2)
_diffrn_measured_fraction_theta_full 0.988
_diffrn_measured_fraction_theta_max 0.988
_diffrn_measurement_device_type 'CCD area detector'
_diffrn_measurement_method 'phi and omega scans'
_diffrn_radiation_type MoK\a
_diffrn_radiation_wavelength 0.71073
_diffrn_reflns_av_R_equivalents 0.0294
_diffrn_reflns_av_unetI/netI 0.0832
_diffrn_reflns_Laue_measured_fraction_full 0.988
_diffrn_reflns_Laue_measured_fraction_max 0.988
_diffrn_reflns_limit_h_max 5
_diffrn_reflns_limit_h_min -10
_diffrn_reflns_limit_k_max 12
_diffrn_reflns_limit_k_min -12
_diffrn_reflns_limit_l_max 20
_diffrn_reflns_limit_l_min -18
_diffrn_reflns_number 7781
_diffrn_reflns_point_group_measured_fraction_full 0.988
_diffrn_reflns_point_group_measured_fraction_max 0.988
_diffrn_reflns_theta_full 24.999
_diffrn_reflns_theta_max 24.999
_diffrn_reflns_theta_min 1.190
_exptl_absorpt_coefficient_mu 0.094
_exptl_absorpt_correction_type none
_exptl_crystal_colour white
_exptl_crystal_density_diffrn 1.291
_exptl_crystal_description irregular
_exptl_crystal_F_000 612
_exptl_crystal_recrystallization_method 'Crystallised from ethyl acetate followed by photoreaction at 343 K.'
_exptl_crystal_size_max 0.520
_exptl_crystal_size_mid 0.220
_exptl_crystal_size_min 0.210
_refine_diff_density_max 0.191
_refine_diff_density_min -0.232
_refine_diff_density_rms 0.046
_refine_ls_extinction_method none
_refine_ls_goodness_of_fit_ref 1.038
_refine_ls_hydrogen_treatment constr
_refine_ls_matrix_type full
_refine_ls_number_parameters 439
_refine_ls_number_reflns 5157
_refine_ls_number_restraints 56
_refine_ls_restrained_S_all 1.041
_refine_ls_R_factor_all 0.1499
_refine_ls_R_factor_gt 0.0707
_refine_ls_shift/su_max 0.000
_refine_ls_shift/su_mean 0.000
_refine_ls_structure_factor_coef Fsqd
_refine_ls_weighting_details 'w=1/[\s^2^(Fo^2^)+(0.0884P)^2^+0.0837P] where P=(Fo^2^+2Fc^2^)/3'
_refine_ls_weighting_scheme calc
_refine_ls_wR_factor_gt 0.1695
_refine_ls_wR_factor_ref 0.2020
_reflns_Friedel_coverage 0.000
_reflns_number_gt 2604
_reflns_number_total 5157
_reflns_threshold_expression 'I > 2\s(I)'
_cod_data_source_file c6ce00809g2.cif
_cod_data_source_block 36h_343K
_cod_depositor_comments 'Adding full bibliography for 7225842--7225850.cif.'
_cod_original_cell_volume 1483.6(6)
_cod_database_code 7225846
_shelx_shelxl_version_number 2014/7
_shelx_space_group_comment
;
The symmetry employed for this shelxl refinement is uniquely defined
by the following loop, which should always be used as a source of
symmetry information in preference to the above space-group names.
They are only intended as comments.
;
_shelx_estimated_absorpt_t_min 0.953
_shelx_estimated_absorpt_t_max 0.981

loop_
_space_group_symop_operation_xyz
'x, y, z'
'-x, -y, -z'

loop_
_atom_site_label
_atom_site_type_symbol
_atom_site_fract_x
_atom_site_fract_y
_atom_site_fract_z
_atom_site_U_iso_or_equiv
_atom_site_adp_type
_atom_site_occupancy
_atom_site_site_symmetry_order
_atom_site_calc_flag
_atom_site_refinement_flags_posn
_atom_site_refinement_flags_adp
_atom_site_refinement_flags_occupancy
_atom_site_disorder_assembly
_atom_site_disorder_group
C1A C 1.0050(11) 0.0109(8) 0.2171(5) 0.0363(16) Uiso 0.172(2) 1 d G U P A 2
C2A C 1.0016(14) 0.0115(9) 0.2978(5) 0.0363(16) Uiso 0.172(2) 1 d G U P A 2
C3A C 1.1450(16) 0.0176(12) 0.3430(6) 0.0363(16) Uiso 0.172(2) 1 d G U P A 2
H3A H 1.1424 0.0195 0.3977 0.044 Uiso 0.172(2) 1 calc R U P A 2
C4A C 1.2898(15) 0.0209(15) 0.3084(8) 0.0363(16) Uiso 0.172(2) 1 d G U P A 2
H4A H 1.3863 0.0227 0.3390 0.044 Uiso 0.172(2) 1 calc R U P A 2
C5A C 1.2950(13) 0.0217(16) 0.2283(8) 0.0363(16) Uiso 0.172(2) 1 d G U P A 2
H5A H 1.3957 0.0259 0.2044 0.044 Uiso 0.172(2) 1 calc R U P A 2
C6A C 1.1545(11) 0.0164(12) 0.1845(6) 0.0363(16) Uiso 0.172(2) 1 d G U P A 2
H6A H 1.1593 0.0165 0.1300 0.044 Uiso 0.172(2) 1 calc R U P A 2
C11A C 0.8529(11) 0.0048(8) 0.1704(5) 0.0363(16) Uiso 0.172(2) 1 d G U P A 2
H11A H 0.7575 0.0037 0.1980 0.044 Uiso 0.172(2) 1 calc R U P A 2
C12A C 0.8347(12) 0.0006(9) 0.0936(5) 0.0363(16) Uiso 0.172(2) 1 d G U P A 2
H12A H 0.9280 0.0025 0.0641 0.044 Uiso 0.172(2) 1 calc R U P A 2
C13A C 0.6766(13) -0.0066(12) 0.0528(6) 0.0363(16) Uiso 0.172(2) 1 d G U P A 2
C21A C 0.842(2) 0.0083(17) 0.4113(5) 0.0363(16) Uiso 0.172(2) 1 d G U P A 2
H21A H 0.9320 0.0867 0.4412 0.044 Uiso 0.172(2) 1 calc R U P A 2
H21B H 0.8549 -0.0720 0.4264 0.044 Uiso 0.172(2) 1 calc R U P A 2
C22A C 0.671(2) 0.013(2) 0.4273(6) 0.0363(16) Uiso 0.172(2) 1 d G U P A 2
H22A H 0.6575 0.0150 0.4832 0.054 Uiso 0.172(2) 1 calc R U P A 2
H22B H 0.6603 0.0934 0.4120 0.054 Uiso 0.172(2) 1 calc R U P A 2
H22C H 0.5836 -0.0646 0.3972 0.054 Uiso 0.172(2) 1 calc R U P A 2
O11A O 0.6783(16) -0.0079(14) -0.0202(6) 0.0363(16) Uiso 0.172(2) 1 d G U P A 2
H1A H 0.5832 -0.0121 -0.0390 0.054 Uiso 0.172(2) 1 calc R U P A 2
O12A O 0.5509(13) -0.0113(14) 0.0910(7) 0.0363(16) Uiso 0.172(2) 1 d G U P A 2
O21A O 0.8528(16) 0.0062(12) 0.3281(5) 0.0363(16) Uiso 0.172(2) 1 d G U P A 2
C1B C 0.7716(12) 0.3290(9) 0.1271(6) 0.0363(16) Uiso 0.172(2) 1 d G U P A 2
C2B C 0.7715(14) 0.3127(9) 0.0449(6) 0.0363(16) Uiso 0.172(2) 1 d G U P A 2
C3B C 0.6331(17) 0.3106(12) -0.0010(7) 0.0363(16) Uiso 0.172(2) 1 d G U P A 2
H3B H 0.6331 0.2987 -0.0563 0.044 Uiso 0.172(2) 1 calc R U P A 2
C4B C 0.4956(16) 0.3259(17) 0.0334(8) 0.0363(16) Uiso 0.172(2) 1 d G U P A 2
H4B H 0.4013 0.3255 0.0017 0.044 Uiso 0.172(2) 1 calc R U P A 2
C5B C 0.4928(15) 0.3419(18) 0.1139(8) 0.0363(16) Uiso 0.172(2) 1 d G U P A 2
H5B H 0.3964 0.3509 0.1373 0.044 Uiso 0.172(2) 1 calc R U P A 2
C6B C 0.6301(14) 0.3445(14) 0.1595(7) 0.0363(16) Uiso 0.172(2) 1 d G U P A 2
H6B H 0.6285 0.3573 0.2147 0.044 Uiso 0.172(2) 1 calc R U P A 2
C11B C 0.9196(12) 0.3338(8) 0.1756(6) 0.0363(16) Uiso 0.172(2) 1 d G U P A 2
H11B H 1.0171 0.3348 0.1497 0.044 Uiso 0.172(2) 1 calc R U P A 2
C12B C 0.9314(14) 0.3367(10) 0.2530(5) 0.0363(16) Uiso 0.172(2) 1 d G U P A 2
H12B H 0.8358 0.3345 0.2808 0.044 Uiso 0.172(2) 1 calc R U P A 2
C13B C 1.0867(16) 0.3433(13) 0.2958(6) 0.0363(16) Uiso 0.172(2) 1 d G U P A 2
C21B C 0.917(2) 0.2776(15) -0.0681(6) 0.0363(16) Uiso 0.172(2) 1 d G U P A 2
H21C H 0.9106 0.3552 -0.0895 0.044 Uiso 0.172(2) 1 calc R U P A 2
H21D H 0.8196 0.1990 -0.0924 0.044 Uiso 0.172(2) 1 calc R U P A 2
C22B C 1.080(2) 0.257(2) -0.0844(7) 0.0363(16) Uiso 0.172(2) 1 d G U P A 2
H22D H 1.0869 0.2422 -0.1410 0.054 Uiso 0.172(2) 1 calc R U P A 2
H22E H 1.1747 0.3355 -0.0600 0.054 Uiso 0.172(2) 1 calc R U P A 2
H22F H 1.0841 0.1800 -0.0629 0.054 Uiso 0.172(2) 1 calc R U P A 2
O11B O 1.073(2) 0.3315(16) 0.3679(6) 0.0363(16) Uiso 0.172(2) 1 d G U P A 2
H1B H 1.1659 0.3361 0.3890 0.054 Uiso 0.172(2) 1 calc R U P A 2
O12B O 1.2203(15) 0.3569(16) 0.2627(8) 0.0363(16) Uiso 0.172(2) 1 d G U P A 2
O21B O 0.9133(16) 0.2987(11) 0.0154(6) 0.0363(16) Uiso 0.172(2) 1 d G U P A 2
C1C C 0.2166(4) 0.6519(3) 0.42351(16) 0.0323(8) Uani 1 1 d . . . . .
C2C C 0.2201(4) 0.6460(3) 0.34184(18) 0.0392(9) Uani 1 1 d . . . . .
C3C C 0.0726(5) 0.6248(4) 0.2954(2) 0.0591(12) Uani 1 1 d . . . . .
H3C H 0.0741 0.6172 0.2403 0.071 Uiso 1 1 calc R U . . .
C4C C -0.0751(5) 0.6147(4) 0.3288(2) 0.0674(13) Uani 1 1 d . . . . .
H4C H -0.1755 0.5986 0.2963 0.081 Uiso 1 1 calc R U . . .
C5C C -0.0800(5) 0.6278(4) 0.4092(2) 0.0559(11) Uani 1 1 d . . . . .
H5C H -0.1814 0.6247 0.4323 0.067 Uiso 1 1 calc R U . . .
C6C C 0.0651(4) 0.6453(3) 0.45486(19) 0.0416(9) Uani 1 1 d . . . . .
H6C H 0.0617 0.6532 0.5099 0.050 Uiso 1 1 calc R U . . .
C11C C 0.3682(4) 0.6605(3) 0.47069(17) 0.0331(8) Uani 1 1 d . . . . .
H11C H 0.4675 0.6690 0.4447 0.040 Uiso 1 1 calc R U . . .
C12C C 0.3788(4) 0.6575(3) 0.54704(17) 0.0395(9) Uani 1 1 d D . . . .
H12C H 0.2844 0.6563 0.5755 0.047 Uiso 1 1 calc R U . . .
C13C C 0.5328(5) 0.6560(3) 0.58814(17) 0.0394(9) Uani 1 1 d . . . . .
C21C C 0.3840(5) 0.6659(4) 0.23087(17) 0.0454(10) Uani 1 1 d . . . . .
H21E H 0.3480 0.7377 0.2167 0.054 Uiso 1 1 calc R U . . .
H21F H 0.3100 0.5813 0.1993 0.054 Uiso 1 1 calc R U . . .
C22C C 0.5631(4) 0.6905(4) 0.21550(19) 0.0533(11) Uani 1 1 d . . . . .
H22G H 0.6358 0.7720 0.2491 0.080 Uiso 1 1 calc R U . . .
H22H H 0.5764 0.6996 0.1606 0.080 Uiso 1 1 calc R U . . .
H22I H 0.5953 0.6163 0.2267 0.080 Uiso 1 1 calc R U . . .
O11C O 0.5117(3) 0.6357(3) 0.66086(12) 0.0600(8) Uani 1 1 d D . . . .
H1C H 0.6036 0.6387 0.6828 0.090 Uiso 1 1 calc R U . . .
O12C O 0.6669(3) 0.6707(2) 0.55862(12) 0.0466(7) Uani 1 1 d D . . . .
O21C O 0.3721(3) 0.6609(2) 0.31306(11) 0.0434(6) Uani 1 1 d . . . . .
C1D C 1.0148(5) 0.0363(4) 0.2339(2) 0.0405(15) Uani 0.729(2) 1 d G . P B 1
C2D C 0.9938(5) -0.0076(4) 0.30527(19) 0.0413(13) Uani 0.729(2) 1 d G . P B 1
C3D C 1.1199(6) -0.0416(3) 0.34049(19) 0.0544(16) Uani 0.729(2) 1 d G . P B 1
H3D H 1.1055 -0.0716 0.3893 0.065 Uiso 0.729(2) 1 calc R U P B 1
C4D C 1.2669(5) -0.0318(4) 0.3043(3) 0.067(2) Uani 0.729(2) 1 d G . P B 1
H4D H 1.3530 -0.0550 0.3284 0.081 Uiso 0.729(2) 1 calc R U P B 1
C5D C 1.2879(5) 0.0121(4) 0.2329(3) 0.0637(19) Uani 0.729(2) 1 d G . P B 1
H5D H 1.3884 0.0188 0.2081 0.076 Uiso 0.729(2) 1 calc R U P B 1
C6D C 1.1619(5) 0.0461(4) 0.19766(19) 0.0514(15) Uani 0.729(2) 1 d G . P B 1
H6D H 1.1763 0.0761 0.1489 0.062 Uiso 0.729(2) 1 calc R U P B 1
C11D C 0.8792(6) 0.0839(4) 0.2020(2) 0.0357(12) Uani 0.729(2) 1 d . . P B 1
H11D H 0.7644 0.0235 0.2104 0.043 Uiso 0.729(2) 1 calc R U P B 1
C12D C 0.8807(6) 0.1130(4) 0.1179(2) 0.0383(13) Uani 0.729(2) 1 d D . P B 1
H12D H 0.9811 0.1042 0.0919 0.046 Uiso 0.729(2) 1 calc R U P B 1
C13D C 0.7176(7) 0.0439(5) 0.0669(2) 0.0402(13) Uani 0.729(2) 1 d D . P B 1
C21D C 0.8349(9) -0.0300(6) 0.4164(3) 0.0526(17) Uani 0.729(2) 1 d . . P B 1
H21G H 0.9304 0.0392 0.4496 0.063 Uiso 0.729(2) 1 calc R U P B 1
H21H H 0.8397 -0.1173 0.4227 0.063 Uiso 0.729(2) 1 calc R U P B 1
C22D C 0.6726(9) -0.0197(6) 0.4396(3) 0.0573(19) Uani 0.729(2) 1 d . . P B 1
H22J H 0.6723 0.0692 0.4366 0.086 Uiso 0.729(2) 1 calc R U P B 1
H22K H 0.6584 -0.0363 0.4933 0.086 Uiso 0.729(2) 1 calc R U P B 1
H22L H 0.5793 -0.0850 0.4044 0.086 Uiso 0.729(2) 1 calc R U P B 1
O11D O 0.7382(5) 0.0371(4) -0.00918(19) 0.0515(11) Uani 0.729(2) 1 d D . P B 1
H1D H 0.6445 -0.0036 -0.0352 0.077 Uiso 0.729(2) 1 calc R U P B 1
O12D O 0.5788(5) 0.0067(5) 0.0909(2) 0.0517(12) Uani 0.729(2) 1 d D . P B 1
O21D O 0.8463(6) -0.0137(4) 0.33666(19) 0.0453(10) Uani 0.729(2) 1 d . . P B 1
C1E C 0.7705(4) 0.3126(3) 0.11928(18) 0.0318(12) Uani 0.729(2) 1 d G . P B 1
C2E C 0.7829(4) 0.3390(3) 0.04339(18) 0.0350(12) Uani 0.729(2) 1 d G . P B 1
C3E C 0.6552(5) 0.3687(3) 0.00626(18) 0.0484(15) Uani 0.729(2) 1 d G . P B 1
H3E H 0.6637 0.3867 -0.0456 0.058 Uiso 0.729(2) 1 calc R U P B 1
C4E C 0.5151(5) 0.3721(4) 0.0450(2) 0.0578(18) Uani 0.729(2) 1 d G . P B 1
H4E H 0.4279 0.3924 0.0196 0.069 Uiso 0.729(2) 1 calc R U P B 1
C5E C 0.5027(5) 0.3458(5) 0.1209(2) 0.0579(19) Uani 0.729(2) 1 d G . P B 1
H5E H 0.4070 0.3481 0.1474 0.069 Uiso 0.729(2) 1 calc R U P B 1
C6E C 0.6304(5) 0.3160(4) 0.15803(18) 0.0385(14) Uani 0.729(2) 1 d G . P B 1
H6E H 0.6219 0.2980 0.2099 0.046 Uiso 0.729(2) 1 calc R U P B 1
C11E C 0.9036(6) 0.2637(4) 0.1513(2) 0.0326(11) Uani 0.729(2) 1 d . . P B 1
H11E H 1.0192 0.3234 0.1434 0.039 Uiso 0.729(2) 1 calc R U P B 1
C12E C 0.8998(6) 0.2328(5) 0.2350(2) 0.0354(13) Uani 0.729(2) 1 d D . P B 1
H12E H 0.7983 0.2406 0.2604 0.042 Uiso 0.729(2) 1 calc R U P B 1
C13E C 1.0609(6) 0.3016(5) 0.2870(2) 0.0268(12) Uani 0.729(2) 1 d D . P B 1
C21E C 0.9231(7) 0.3229(6) -0.0730(2) 0.0439(16) Uani 0.729(2) 1 d . . P B 1
H21I H 0.9206 0.4051 -0.0898 0.053 Uiso 0.729(2) 1 calc R U P B 1
H21J H 0.8210 0.2490 -0.0979 0.053 Uiso 0.729(2) 1 calc R U P B 1
C22E C 1.0780(8) 0.2971(6) -0.0965(3) 0.0547(18) Uani 0.729(2) 1 d . . P B 1
H22M H 1.1778 0.3754 -0.0771 0.082 Uiso 0.729(2) 1 calc R U P B 1
H22N H 1.0722 0.2773 -0.1536 0.082 Uiso 0.729(2) 1 calc R U P B 1
H22O H 1.0862 0.2217 -0.0743 0.082 Uiso 0.729(2) 1 calc R U P B 1
O11E O 1.0416(6) 0.2947(5) 0.36126(18) 0.0367(11) Uani 0.729(2) 1 d D . P B 1
H1E H 1.1355 0.3323 0.3877 0.055 Uiso 0.729(2) 1 calc R U P B 1
O12E O 1.1973(5) 0.3476(5) 0.2615(2) 0.0383(11) Uani 0.729(2) 1 d D . P B 1
O21E O 0.9264(5) 0.3356(3) 0.01043(17) 0.0384(9) Uani 0.729(2) 1 d . . P B 1
C1F C 0.785(3) 0.055(3) 0.2992(12) 0.059(3) Uiso 0.0989(19) 1 d G U P C 3
C2F C 0.911(3) 0.004(3) 0.3134(14) 0.059(3) Uiso 0.0989(19) 1 d DG U P C 3
C3F C 0.905(3) -0.066(3) 0.3748(16) 0.059(3) Uiso 0.0989(19) 1 d G U P C 3
H3F H 0.9914 -0.1004 0.3845 0.070 Uiso 0.0989(19) 1 calc R U P C 3
C4F C 0.772(4) -0.085(3) 0.4220(15) 0.059(3) Uiso 0.0989(19) 1 d G U P C 3
H4F H 0.7675 -0.1322 0.4640 0.070 Uiso 0.0989(19) 1 calc R U P C 3
C5F C 0.645(3) -0.034(3) 0.4078(15) 0.059(3) Uiso 0.0989(19) 1 d G U P C 3
H5F H 0.5543 -0.0468 0.4400 0.070 Uiso 0.0989(19) 1 calc R U P C 3
C6F C 0.652(3) 0.036(3) 0.3464(14) 0.059(3) Uiso 0.0989(19) 1 d G U P C 3
H6F H 0.5651 0.0704 0.3366 0.070 Uiso 0.0989(19) 1 calc R U P C 3
C11F C 0.777(4) 0.133(3) 0.2338(12) 0.059(3) Uiso 0.0989(19) 1 d D U P C 3
H11F H 0.6757 0.1612 0.2370 0.070 Uiso 0.0989(19) 1 calc R U P C 3
C12F C 0.776(3) 0.059(2) 0.1498(11) 0.059(3) Uiso 0.0989(19) 1 d D U P C 3
H12F H 0.8128 -0.0182 0.1541 0.070 Uiso 0.0989(19) 1 calc R U P C 3
C13F C 0.631(3) 0.016(3) 0.0871(15) 0.059(3) Uiso 0.0989(19) 1 d D U P C 3
C21F C 1.178(3) -0.009(3) 0.2735(15) 0.059(3) Uiso 0.0989(19) 1 d D U P C 3
H21K H 1.1530 -0.0962 0.2894 0.070 Uiso 0.0989(19) 1 calc R U P C 3
H21L H 1.2475 0.0595 0.3172 0.070 Uiso 0.0989(19) 1 calc R U P C 3
C22F C 1.275(5) -0.003(5) 0.2024(16) 0.059(3) Uiso 0.0989(19) 1 d D U P C 3
H22P H 1.3802 -0.0179 0.2142 0.088 Uiso 0.0989(19) 1 calc R U P C 3
H22Q H 1.2061 -0.0709 0.1594 0.088 Uiso 0.0989(19) 1 calc R U P C 3
H22R H 1.3005 0.0844 0.1872 0.088 Uiso 0.0989(19) 1 calc R U P C 3
O11F O 0.488(3) 0.009(3) 0.1103(14) 0.059(3) Uiso 0.0989(19) 1 d D U P C 3
O12F O 0.658(3) -0.010(3) 0.0178(12) 0.059(3) Uiso 0.0989(19) 1 d D U P C 3
H1F H 0.5674 -0.0328 -0.0109 0.088 Uiso 0.0989(19) 1 calc R U P C 3
O21F O 1.022(2) 0.014(3) 0.2567(13) 0.059(3) Uiso 0.0989(19) 1 d D U P C 3
C1G C 0.960(3) 0.247(2) 0.0622(10) 0.059(3) Uiso 0.0989(19) 1 d DG U P C 3
C2G C 0.840(3) 0.300(3) 0.0421(13) 0.059(3) Uiso 0.0989(19) 1 d DG U P C 3
C3G C 0.849(3) 0.356(3) -0.0253(16) 0.059(3) Uiso 0.0989(19) 1 d G U P C 3
H3G H 0.7662 0.3919 -0.0390 0.070 Uiso 0.0989(19) 1 calc R U P C 3
C4G C 0.979(4) 0.358(3) -0.0726(13) 0.059(3) Uiso 0.0989(19) 1 d G U P C 3
H4G H 0.9852 0.3965 -0.1187 0.070 Uiso 0.0989(19) 1 calc R U P C 3
C5G C 1.100(3) 0.305(3) -0.0525(13) 0.059(3) Uiso 0.0989(19) 1 d G U P C 3
H5G H 1.1886 0.3072 -0.0849 0.070 Uiso 0.0989(19) 1 calc R U P C 3
C6G C 1.090(3) 0.249(2) 0.0149(13) 0.059(3) Uiso 0.0989(19) 1 d G U P C 3
H6G H 1.1730 0.2132 0.0286 0.070 Uiso 0.0989(19) 1 calc R U P C 3
C11G C 0.930(4) 0.175(2) 0.1320(10) 0.059(3) Uiso 0.0989(19) 1 d D U P C 3
H11G H 1.0271 0.1422 0.1353 0.070 Uiso 0.0989(19) 1 calc R U P C 3
C12G C 0.933(3) 0.248(3) 0.2165(13) 0.059(3) Uiso 0.0989(19) 1 d D U P C 3
H12G H 0.8976 0.3260 0.2127 0.070 Uiso 0.0989(19) 1 calc R U P C 3
C13G C 1.094(4) 0.295(3) 0.2704(15) 0.059(3) Uiso 0.0989(19) 1 d D U P C 3
C21G C 0.575(3) 0.323(3) 0.0681(17) 0.059(3) Uiso 0.0989(19) 1 d D U P C 3
H21M H 0.5109 0.2624 0.0204 0.070 Uiso 0.0989(19) 1 calc R U P C 3
H21N H 0.6207 0.4129 0.0551 0.070 Uiso 0.0989(19) 1 calc R U P C 3
C22G C 0.456(4) 0.322(6) 0.1304(18) 0.059(3) Uiso 0.0989(19) 1 d D U P C 3
H22S H 0.3646 0.3499 0.1118 0.088 Uiso 0.0989(19) 1 calc R U P C 3
H22T H 0.4080 0.2329 0.1428 0.088 Uiso 0.0989(19) 1 calc R U P C 3
H22U H 0.5178 0.3834 0.1775 0.088 Uiso 0.0989(19) 1 calc R U P C 3
O11G O 1.072(5) 0.291(5) 0.3422(15) 0.059(3) Uiso 0.0989(19) 1 d D U P C 3
H1G H 1.1666 0.3166 0.3683 0.088 Uiso 0.0989(19) 1 calc R U P C 3
O12G O 1.234(3) 0.329(4) 0.243(2) 0.059(3) Uiso 0.0989(19) 1 d D U P C 3
O21G O 0.714(2) 0.283(2) 0.0916(12) 0.059(3) Uiso 0.0989(19) 1 d D U P C 3

loop_
_atom_site_aniso_label
_atom_site_aniso_U_11
_atom_site_aniso_U_22
_atom_site_aniso_U_33
_atom_site_aniso_U_23
_atom_site_aniso_U_13
_atom_site_aniso_U_12
C1C 0.042(2) 0.0282(19) 0.0258(17) 0.0066(14) 0.0048(15) 0.0095(17)
C2C 0.038(2) 0.054(2) 0.0292(19) 0.0121(16) 0.0051(16) 0.0182(19)
C3C 0.051(3) 0.099(3) 0.036(2) 0.018(2) 0.0034(19) 0.035(3)
C4C 0.049(3) 0.109(4) 0.057(3) 0.031(2) 0.005(2) 0.038(3)
C5C 0.048(3) 0.077(3) 0.056(3) 0.023(2) 0.016(2) 0.032(2)
C6C 0.048(2) 0.042(2) 0.0336(19) 0.0100(16) 0.0083(17) 0.013(2)
C11C 0.041(2) 0.0300(19) 0.0271(18) 0.0051(14) 0.0023(15) 0.0104(17)
C12C 0.044(2) 0.044(2) 0.0250(18) 0.0061(15) 0.0062(15) 0.0083(19)
C13C 0.053(3) 0.037(2) 0.0202(18) 0.0021(14) -0.0036(17) 0.008(2)
C21C 0.054(3) 0.063(3) 0.0252(18) 0.0129(16) 0.0049(16) 0.026(2)
C22C 0.048(3) 0.075(3) 0.032(2) 0.0035(18) 0.0078(17) 0.016(2)
O11C 0.0496(17) 0.098(2) 0.0269(14) 0.0219(13) -0.0035(11) 0.0146(16)
O12C 0.0488(16) 0.0639(18) 0.0240(12) 0.0030(11) 0.0009(11) 0.0178(14)
O21C 0.0402(15) 0.0694(17) 0.0228(12) 0.0100(11) 0.0015(10) 0.0209(14)
C1D 0.055(4) 0.035(3) 0.034(3) 0.008(2) 0.002(3) 0.019(3)
C2D 0.059(4) 0.028(3) 0.033(3) 0.003(2) -0.006(3) 0.012(3)
C3D 0.077(4) 0.043(3) 0.046(3) 0.004(3) -0.019(3) 0.029(3)
C4D 0.076(5) 0.064(5) 0.065(4) -0.011(3) -0.026(3) 0.041(4)
C5D 0.062(4) 0.083(5) 0.047(4) -0.019(3) -0.014(3) 0.041(4)
C6D 0.068(4) 0.053(4) 0.042(3) 0.001(3) 0.001(3) 0.036(3)
C11D 0.046(3) 0.033(3) 0.025(2) 0.0061(19) -0.007(2) 0.010(2)
C12D 0.055(4) 0.042(3) 0.022(2) -0.004(2) -0.003(2) 0.027(3)
C13D 0.070(4) 0.032(3) 0.019(3) -0.003(2) -0.005(3) 0.022(3)
C21D 0.076(4) 0.053(4) 0.034(3) 0.015(3) -0.006(3) 0.028(4)
C22D 0.079(4) 0.055(5) 0.038(3) 0.020(3) -0.004(3) 0.020(4)
O11D 0.056(3) 0.061(3) 0.0275(19) 0.0040(17) -0.0072(17) 0.011(2)
O12D 0.061(3) 0.055(3) 0.031(2) 0.0072(17) 0.001(2) 0.010(3)
O21D 0.059(3) 0.047(2) 0.0255(18) 0.0151(15) -0.0089(16) 0.011(2)
C1E 0.037(3) 0.025(3) 0.031(3) 0.003(2) -0.004(2) 0.009(2)
C2E 0.039(3) 0.032(3) 0.033(3) 0.003(2) -0.005(2) 0.013(3)
C3E 0.064(4) 0.061(4) 0.029(3) 0.010(2) -0.013(2) 0.035(3)
C4E 0.063(4) 0.077(5) 0.049(4) 0.009(3) -0.014(3) 0.046(4)
C5E 0.061(4) 0.076(5) 0.056(4) 0.012(3) 0.001(3) 0.048(4)
C6E 0.049(3) 0.044(3) 0.023(2) 0.000(2) -0.004(2) 0.020(3)
C11E 0.040(3) 0.035(3) 0.021(2) 0.0077(19) -0.0010(19) 0.009(2)
C12E 0.038(3) 0.052(3) 0.022(2) 0.006(2) 0.003(2) 0.022(3)
C13E 0.042(3) 0.027(3) 0.014(2) 0.0015(19) 0.001(2) 0.016(3)
C21E 0.058(4) 0.060(4) 0.018(2) 0.009(2) -0.002(2) 0.026(4)
C22E 0.073(4) 0.069(5) 0.026(3) 0.014(3) 0.000(3) 0.028(4)
O11E 0.045(3) 0.044(3) 0.0157(17) -0.0077(18) -0.0030(15) 0.014(2)
O12E 0.044(3) 0.052(3) 0.0168(19) 0.0034(16) 0.0016(16) 0.015(2)
O21E 0.048(2) 0.050(2) 0.0225(16) 0.0093(15) -0.0026(14) 0.023(2)

loop_
_atom_type_symbol
_atom_type_description
_atom_type_scat_dispersion_real
_atom_type_scat_dispersion_imag
_atom_type_scat_source
C C 0.0033 0.0016 'International Tables Vol C Tables 4.2.6.8 and 6.1.1.4'
H H 0.0000 0.0000 'International Tables Vol C Tables 4.2.6.8 and 6.1.1.4'
O O 0.0106 0.0060 'International Tables Vol C Tables 4.2.6.8 and 6.1.1.4'

loop_
_geom_angle_atom_site_label_1
_geom_angle_atom_site_label_2
_geom_angle_atom_site_label_3
_geom_angle
C6A C1A C2A 117.8
C6A C1A C11A 122.5
C2A C1A C11A 119.7
O21A C2A C3A 123.3
O21A C2A C1A 116.3
C3A C2A C1A 120.4
C4A C3A C2A 120.1
C4A C3A H3A 119.9
C2A C3A H3A 119.9
C3A C4A C5A 119.9
C3A C4A H4A 120.0
C5A C4A H4A 120.0
C6A C5A C4A 119.6
C6A C5A H5A 120.2
C4A C5A H5A 120.2
C5A C6A C1A 122.1
C5A C6A H6A 118.9
C1A C6A H6A 118.9
C12A C11A C1A 127.0
C12A C11A H11A 116.5
C1A C11A H11A 116.5
C11A C12A C13A 122.4
C11A C12A H12A 118.8
C13A C12A H12A 118.8
O12A C13A O11A 125.0
O12A C13A C12A 119.5
O11A C13A C12A 115.5
O21A C21A C22A 106.3
O21A C21A H21A 110.5
C22A C21A H21A 110.5
O21A C21A H21B 110.5
C22A C21A H21B 110.5
H21A C21A H21B 108.7
C21A C22A H22A 109.5
C21A C22A H22B 109.5
H22A C22A H22B 109.5
C21A C22A H22C 109.5
H22A C22A H22C 109.5
H22B C22A H22C 109.5
C13A O11A H1A 109.5
C2A O21A C21A 118.9
C6B C1B C2B 117.8
C6B C1B C11B 121.9
C2B C1B C11B 120.3
O21B C2B C3B 123.6
O21B C2B C1B 116.1
C3B C2B C1B 120.4
C4B C3B C2B 119.9
C4B C3B H3B 120.0
C2B C3B H3B 120.0
C3B C4B C5B 120.7
C3B C4B H4B 119.6
C5B C4B H4B 119.6
C6B C5B C4B 119.4
C6B C5B H5B 120.3
C4B C5B H5B 120.3
C5B C6B C1B 121.7
C5B C6B H6B 119.1
C1B C6B H6B 119.1
C12B C11B C1B 126.5
C12B C11B H11B 116.7
C1B C11B H11B 116.7
C11B C12B C13B 121.9
C11B C12B H12B 119.1
C13B C12B H12B 119.1
O12B C13B O11B 124.2
O12B C13B C12B 121.4
O11B C13B C12B 114.3
O21B C21B C22B 107.0
O21B C21B H21C 110.3
C22B C21B H21C 110.3
O21B C21B H21D 110.3
C22B C21B H21D 110.3
H21C C21B H21D 108.6
C21B C22B H22D 109.5
C21B C22B H22E 109.5
H22D C22B H22E 109.5
C21B C22B H22F 109.5
H22D C22B H22F 109.5
H22E C22B H22F 109.5
C13B O11B H1B 109.5
C2B O21B C21B 118.1
C6C C1C C2C 117.5(3)
C6C C1C C11C 123.1(3)
C2C C1C C11C 119.4(3)
O21C C2C C3C 123.6(3)
O21C C2C C1C 116.5(3)
C3C C2C C1C 119.9(3)
C4C C3C C2C 120.3(3)
C4C C3C H3C 119.8
C2C C3C H3C 119.8
C3C C4C C5C 120.9(4)
C3C C4C H4C 119.5
C5C C4C H4C 119.5
C6C C5C C4C 118.6(3)
C6C C5C H5C 120.7
C4C C5C H5C 120.7
C5C C6C C1C 122.5(3)
C5C C6C H6C 118.7
C1C C6C H6C 118.7
C12C C11C C1C 125.6(3)
C12C C11C H11C 117.2
C1C C11C H11C 117.2
C11C C12C C13C 121.6(3)
C11C C12C H12C 119.2
C13C C12C H12C 119.2
O12C C13C O11C 123.2(3)
O12C C13C C12C 124.2(3)
O11C C13C C12C 112.6(3)
O21C C21C C22C 107.6(3)
O21C C21C H21E 110.2
C22C C21C H21E 110.2
O21C C21C H21F 110.2
C22C C21C H21F 110.2
H21E C21C H21F 108.5
C21C C22C H22G 109.5
C21C C22C H22H 109.5
H22G C22C H22H 109.5
C21C C22C H22I 109.5
H22G C22C H22I 109.5
H22H C22C H22I 109.5
C13C O11C H1C 109.5
C2C O21C C21C 118.2(2)
C2D C1D C6D 120.0
C2D C1D C11D 117.3(3)
C6D C1D C11D 122.5(3)
O21D C2D C1D 116.1(3)
O21D C2D C3D 123.9(3)
C1D C2D C3D 120.0
C4D C3D C2D 120.0
C4D C3D H3D 120.0
C2D C3D H3D 120.0
C5D C4D C3D 120.0
C5D C4D H4D 120.0
C3D C4D H4D 120.0
C4D C5D C6D 120.0
C4D C5D H5D 120.0
C6D C5D H5D 120.0
C5D C6D C1D 120.0
C5D C6D H6D 120.0
C1D C6D H6D 120.0
C1D C11D C12D 119.5(4)
C1D C11D C12E 115.5(3)
C12D C11D C12E 90.4(3)
C1D C11D H11D 110.0
C12D C11D H11D 110.0
C12E C11D H11D 110.0
C13D C12D C11D 115.5(4)
C13D C12D C11E 111.6(4)
C11D C12D C11E 89.6(3)
C13D C12D H12D 112.7
C11D C12D H12D 112.7
C11E C12D H12D 112.7
O12D C13D O11D 122.2(4)
O12D C13D C12D 124.7(4)
O11D C13D C12D 112.9(4)
O21D C21D C22D 107.9(4)
O21D C21D H21G 110.1
C22D C21D H21G 110.1
O21D C21D H21H 110.1
C22D C21D H21H 110.1
H21G C21D H21H 108.4
C21D C22D H22J 109.5
C21D C22D H22K 109.5
H22J C22D H22K 109.5
C21D C22D H22L 109.5
H22J C22D H22L 109.5
H22K C22D H22L 109.5
C13D O11D H1D 109.5
C2D O21D C21D 117.6(3)
C2E C1E C6E 120.0
C2E C1E C11E 116.3(2)
C6E C1E C11E 123.2(2)
O21E C2E C3E 124.1(2)
O21E C2E C1E 115.9(2)
C3E C2E C1E 120.0
C4E C3E C2E 120.0
C4E C3E H3E 120.0
C2E C3E H3E 120.0
C3E C4E C5E 120.0
C3E C4E H4E 120.0
C5E C4E H4E 120.0
C4E C5E C6E 120.0
C4E C5E H5E 120.0
C6E C5E H5E 120.0
C5E C6E C1E 120.0
C5E C6E H6E 120.0
C1E C6E H6E 120.0
C1E C11E C12E 119.7(4)
C1E C11E C12D 115.4(3)
C12E C11E C12D 89.8(3)
C1E C11E H11E 110.1
C12E C11E H11E 110.1
C12D C11E H11E 110.1
C13E C12E C11E 115.6(4)
C13E C12E C11D 111.3(4)
C11E C12E C11D 90.2(3)
C13E C12E H12E 112.6
C11E C12E H12E 112.6
C11D C12E H12E 112.6
O12E C13E O11E 124.0(4)
O12E C13E C12E 122.5(4)
O11E C13E C12E 113.1(4)
O21E C21E C22E 107.9(4)
O21E C21E H21I 110.1
C22E C21E H21I 110.1
O21E C21E H21J 110.1
C22E C21E H21J 110.1
H21I C21E H21J 108.4
C21E C22E H22M 109.5
C21E C22E H22N 109.5
H22M C22E H22N 109.5
C21E C22E H22O 109.5
H22M C22E H22O 109.5
H22N C22E H22O 109.5
C13E O11E H1E 109.5
C2E O21E C21E 117.4(3)
C2F C1F C6F 120.0
C2F C1F C11F 125(2)
C6F C1F C11F 115(2)
O21F C2F C3F 125(2)
O21F C2F C1F 114(2)
C3F C2F C1F 120.0
C2F C3F C4F 120.0
C2F C3F H3F 120.0
C4F C3F H3F 120.0
C5F C4F C3F 120.0
C5F C4F H4F 120.0
C3F C4F H4F 120.0
C6F C5F C4F 120.0
C6F C5F H5F 120.0
C4F C5F H5F 120.0
C5F C6F C1F 120.0
C5F C6F H6F 120.0
C1F C6F H6F 120.0
C1F C11F C12F 115(2)
C1F C11F C12G 122(3)
C12F C11F C12G 88.2(16)
C1F C11F H11F 110.0
C12F C11F H11F 110.0
C12G C11F H11F 110.0
C13F C12F C11F 125(2)
C13F C12F C11G 112(2)
C11F C12F C11G 91.8(16)
C13F C12F H12F 108.7
C11F C12F H12F 108.7
C11G C12F H12F 108.7
O12F C13F O11F 124.9(16)
O12F C13F C12F 119.1(13)
O11F C13F C12F 116.0(16)
O21F C21F C22F 110(2)
O21F C21F H21K 109.7
C22F C21F H21K 109.7
O21F C21F H21L 109.7
C22F C21F H21L 109.7
H21K C21F H21L 108.2
C21F C22F H22P 109.5
C21F C22F H22Q 109.5
H22P C22F H22Q 109.5
C21F C22F H22R 109.5
H22P C22F H22R 109.5
H22Q C22F H22R 109.5
C13F O12F H1F 109.5
C2F O21F C21F 118(2)
C2G C1G C6G 120.0
C2G C1G C11G 116(2)
C6G C1G C11G 123(2)
O21G C2G C1G 113.4(19)
O21G C2G C3G 126.5(19)
C1G C2G C3G 120.0
C2G C3G C4G 120.0
C2G C3G H3G 120.0
C4G C3G H3G 120.0
C5G C4G C3G 120.0
C5G C4G H4G 120.0
C3G C4G H4G 120.0
C4G C5G C6G 120.0
C4G C5G H5G 120.0
C6G C5G H5G 120.0
C5G C6G C1G 120.0
C5G C6G H6G 120.0
C1G C6G H6G 120.0
C1G C11G C12G 122(2)
C1G C11G C12F 131(2)
C12G C11G C12F 88.2(16)
C1G C11G H11G 103.9
C12G C11G H11G 103.9
C12F C11G H11G 103.9
C13G C12G C11G 119(2)
C13G C12G C11F 119(2)
C11G C12G C11F 91.8(16)
C13G C12G H12G 108.4
C11G C12G H12G 108.4
C11F C12G H12G 108.4
O12G C13G O11G 124.9(16)
O12G C13G C12G 120.1(13)
O11G C13G C12G 115.0(16)
O21G C21G C22G 113(3)
O21G C21G H21M 109.1
C22G C21G H21M 109.1
O21G C21G H21N 109.1
C22G C21G H21N 109.1
H21M C21G H21N 107.8
C21G C22G H22S 109.5
C21G C22G H22T 109.5
H22S C22G H22T 109.5
C21G C22G H22U 109.5
H22S C22G H22U 109.5
H22T C22G H22U 109.5
C13G O11G H1G 109.5
C2G O21G C21G 115(2)

loop_
_geom_bond_atom_site_label_1
_geom_bond_atom_site_label_2
_geom_bond_distance
C1A C6A 1.3877
C1A C2A 1.4021
C1A C11A 1.4707
C2A O21A 1.3656
C2A C3A 1.3951
C3A C4A 1.3723
C3A H3A 0.9500
C4A C5A 1.3951
C4A H4A 0.9500
C5A C6A 1.3654
C5A H5A 0.9500
C6A H6A 0.9500
C11A C12A 1.3300
C11A H11A 0.9500
C12A C13A 1.4609
C12A H12A 0.9500
C13A O12A 1.2611
C13A O11A 1.2665
C21A O21A 1.4492
C21A C22A 1.4974
C21A H21A 0.9900
C21A H21B 0.9900
C22A H22A 0.9800
C22A H22B 0.9800
C22A H22C 0.9800
O11A H1A 0.8400
C1B C6B 1.3889
C1B C2B 1.4122
C1B C11B 1.4639
C2B O21B 1.3647
C2B C3B 1.3834
C3B C4B 1.3725
C3B H3B 0.9500
C4B C5B 1.3857
C4B H4B 0.9500
C5B C6B 1.3697
C5B H5B 0.9500
C6B H6B 0.9500
C11B C12B 1.3389
C11B H11B 0.9500
C12B C13B 1.4586
C12B H12B 0.9500
C13B O12B 1.2574
C13B O11B 1.2832
C21B O21B 1.4370
C21B C22B 1.4964
C21B H21C 0.9900
C21B H21D 0.9900
C22B H22D 0.9800
C22B H22E 0.9800
C22B H22F 0.9800
O11B H1B 0.8400
C1C C6C 1.391(4)
C1C C2C 1.413(4)
C1C C11C 1.462(4)
C2C O21C 1.360(4)
C2C C3C 1.390(5)
C3C C4C 1.370(5)
C3C H3C 0.9500
C4C C5C 1.387(5)
C4C H4C 0.9500
C5C C6C 1.376(5)
C5C H5C 0.9500
C6C H6C 0.9500
C11C C12C 1.332(4)
C11C H11C 0.9500
C12C C13C 1.466(5)
C12C H12C 0.9500
C13C O12C 1.230(4)
C13C O11C 1.322(3)
C21C O21C 1.443(3)
C21C C22C 1.484(4)
C21C H21E 0.9900
C21C H21F 0.9900
C22C H22G 0.9800
C22C H22H 0.9800
C22C H22I 0.9800
O11C H1C 0.8400
C1D C2D 1.3900
C1D C6D 1.3900
C1D C11D 1.526(5)
C2D O21D 1.362(4)
C2D C3D 1.3900
C3D C4D 1.3900
C3D H3D 0.9500
C4D C5D 1.3900
C4D H4D 0.9500
C5D C6D 1.3900
C5D H5D 0.9500
C6D H6D 0.9500
C11D C12D 1.540(5)
C11D C12E 1.591(6)
C11D H11D 1.0000
C12D C13D 1.504(6)
C12D C11E 1.606(6)
C12D H12D 1.0000
C13D O12D 1.214(5)
C13D O11D 1.334(5)
C21D O21D 1.424(5)
C21D C22D 1.478(7)
C21D H21G 0.9900
C21D H21H 0.9900
C22D H22J 0.9800
C22D H22K 0.9800
C22D H22L 0.9800
O11D H1D 0.8400
C1E C2E 1.3900
C1E C6E 1.3900
C1E C11E 1.518(5)
C2E O21E 1.367(4)
C2E C3E 1.3900
C3E C4E 1.3900
C3E H3E 0.9500
C4E C5E 1.3900
C4E H4E 0.9500
C5E C6E 1.3900
C5E H5E 0.9500
C6E H6E 0.9500
C11E C12E 1.539(5)
C11E H11E 1.0000
C12E C13E 1.501(5)
C12E H12E 1.0000
C13E O12E 1.219(5)
C13E O11E 1.315(4)
C21E O21E 1.434(5)
C21E C22E 1.486(6)
C21E H21I 0.9900
C21E H21J 0.9900
C22E H22M 0.9800
C22E H22N 0.9800
C22E H22O 0.9800
O11E H1E 0.8400
C1F C2F 1.3900
C1F C6F 1.3900
C1F C11F 1.53(3)
C2F O21F 1.3700(11)
C2F C3F 1.3900
C3F C4F 1.3900
C3F H3F 0.9500
C4F C5F 1.3900
C4F H4F 0.9500
C5F C6F 1.3900
C5F H5F 0.9500
C6F H6F 0.9500
C11F C12F 1.5600(11)
C11F C12G 1.5600(11)
C11F H11F 1.0000
C12F C13F 1.507(13)
C12F C11G 1.5600(11)
C12F H12F 1.0000
C13F O12F 1.24(2)
C13F O11F 1.271(9)
C21F O21F 1.4500(11)
C21F C22F 1.4999(11)
C21F H21K 0.9900
C21F H21L 0.9900
C22F H22P 0.9800
C22F H22Q 0.9800
C22F H22R 0.9800
O12F H1F 0.8400
C1G C2G 1.3900
C1G C6G 1.3900
C1G C11G 1.5200(11)
C2G O21G 1.3700(11)
C2G C3G 1.3900
C3G C4G 1.3900
C3G H3G 0.9500
C4G C5G 1.3900
C4G H4G 0.9500
C5G C6G 1.3900
C5G H5G 0.9500
C6G H6G 0.9500
C11G C12G 1.5600(11)
C11G H11G 1.0000
C12G C13G 1.509(13)
C12G H12G 1.0000
C13G O12G 1.24(2)
C13G O11G 1.272(9)
C21G O21G 1.4501(11)
C21G C22G 1.5000(11)
C21G H21M 0.9900
C21G H21N 0.9900
C22G H22S 0.9800
C22G H22T 0.9800
C22G H22U 0.9800
O11G H1G 0.8400

loop_
_geom_hbond_atom_site_label_D
_geom_hbond_atom_site_label_H
_geom_hbond_atom_site_label_A
_geom_hbond_distance_DH
_geom_hbond_distance_HA
_geom_hbond_distance_DA
_geom_hbond_angle_DHA
_geom_hbond_site_symmetry_A
O11A H1A O12A 0.84 1.53 2.34(2) 160 2_655
O11C H1C O12B 0.84 1.72 2.55(4) 173 2_766
O11B H1B O12C 0.84 1.68 2.512(13) 170 2_766
O11C H1C O12G 0.84 1.75 2.56(3) 159 2_766
O11G H1G O12C 0.84 1.82 2.63(3) 161 2_766
O11D H1D O12D 0.84 2.07 2.840(6) 151 2_655
O11E H1E O12C 0.84 1.89 2.665(5) 152 2_766
O11C H1C O12E 0.84 1.86 2.697(5) 175 2_766
O11A H1A O11A 0.84 2.53 3.17(3) 134 2_655
O11A H1A O12A 0.84 1.53 2.34(2) 160 2_655
O11B H1B O12C 0.84 1.68 2.512(13) 170 2_766
C22C H22G O21D 0.98 2.63 3.604(6) 177 1_565
O11C H1C O12B 0.84 1.72 2.55(4) 173 2_766
O11C H1C O12E 0.84 1.86 2.697(5) 175 2_766
O11C H1C O11G 0.84 2.65 3.33(4) 139 2_766
O11C H1C O12G 0.84 1.75 2.56(3) 159 2_766
O11D H1D O12D 0.84 2.07 2.840(6) 151 2_655
O11E H1E O12C 0.84 1.89 2.665(5) 152 2_766
C12F H12F O21F 1.00 2.36 2.94(3) 116 .
O12F H1F O11F 0.84 1.85 2.51(4) 134 2_655
O12F H1F O12F 0.84 2.11 2.81(5) 140 2_655
C21G H21M O12F 0.99 2.61 3.39(4) 136 2_655
O11G H1G O12C 0.84 1.82 2.63(3) 161 2_766
O11A H1A O11A 0.84 2.53 3.17(3) 134 2_655
O11A H1A O12A 0.84 1.53 2.34(2) 160 2_655
O11B H1B O12C 0.84 1.68 2.512(13) 170 2_766
O11E H1E O12C 0.84 1.89 2.665(5) 152 2_766
C12F H12F O21F 1.00 2.36 2.94(3) 116 .
O12F H1F O11F 0.84 1.85 2.51(4) 134 2_655
O12F H1F O12F 0.84 2.11 2.81(5) 140 2_655
C21G H21M O12F 0.99 2.61 3.39(4) 136 2_655
O11G H1G O12C 0.84 1.82 2.63(3) 161 2_766
O11D H1D O12D 0.84 2.07 2.840(6) 151 2_655
C22C H22G O21D 0.98 2.63 3.604(6) 177 1_565
O11C H1C O12B 0.84 1.72 2.55(4) 173 2_766
O11C H1C O12E 0.84 1.86 2.697(5) 175 2_766
O11C H1C O11G 0.84 2.65 3.33(4) 139 2_766
O11C H1C O12G 0.84 1.75 2.56(3) 159 2_766

loop_
_geom_torsion_atom_site_label_1
_geom_torsion_atom_site_label_2
_geom_torsion_atom_site_label_3
_geom_torsion_atom_site_label_4
_geom_torsion
C6A C1A C2A O21A 179.9
C11A C1A C2A O21A 0.0
C6A C1A C2A C3A 0.0
C11A C1A C2A C3A -179.8
O21A C2A C3A C4A 179.1
C1A C2A C3A C4A -1.0
C2A C3A C4A C5A 1.7
C3A C4A C5A C6A -1.4
C4A C5A C6A C1A 0.4
C2A C1A C6A C5A 0.3
C11A C1A C6A C5A -179.8
C6A C1A C11A C12A 1.7
C2A C1A C11A C12A -178.5
C1A C11A C12A C13A 179.4
C11A C12A C13A O12A -1.2
C11A C12A C13A O11A 179.0
C3A C2A O21A C21A 0.6
C1A C2A O21A C21A -179.2
C22A C21A O21A C2A 175.1
C6B C1B C2B O21B 179.5
C11B C1B C2B O21B 1.6
C6B C1B C2B C3B -0.8
C11B C1B C2B C3B -178.8
O21B C2B C3B C4B -179.7
C1B C2B C3B C4B 0.6
C2B C3B C4B C5B -0.7
C3B C4B C5B C6B 1.0
C4B C5B C6B C1B -1.2
C2B C1B C6B C5B 1.1
C11B C1B C6B C5B 179.1
C6B C1B C11B C12B 8.6
C2B C1B C11B C12B -173.5
C1B C11B C12B C13B -179.1
C11B C12B C13B O12B 5.7
C11B C12B C13B O11B -173.1
C3B C2B O21B C21B -1.6
C1B C2B O21B C21B 178.0
C22B C21B O21B C2B -176.4
C6C C1C C2C O21C 176.1(3)
C11C C1C C2C O21C -5.8(4)
C6C C1C C2C C3C -4.5(5)
C11C C1C C2C C3C 173.7(3)
O21C C2C C3C C4C -178.0(4)
C1C C2C C3C C4C 2.6(6)
C2C C3C C4C C5C 1.1(7)
C3C C4C C5C C6C -2.8(6)
C4C C5C C6C C1C 0.8(6)
C2C C1C C6C C5C 2.8(5)
C11C C1C C6C C5C -175.2(3)
C6C C1C C11C C12C 3.0(5)
C2C C1C C11C C12C -175.0(3)
C1C C11C C12C C13C 175.0(3)
C11C C12C C13C O12C 7.7(5)
C11C C12C C13C O11C -171.8(3)
C3C C2C O21C C21C 5.4(5)
C1C C2C O21C C21C -175.2(3)
C22C C21C O21C C2C 176.6(3)
C6D C1D C2D O21D 179.7(3)
C11D C1D C2D O21D 5.2(4)
C6D C1D C2D C3D 0.0
C11D C1D C2D C3D -174.6(4)
O21D C2D C3D C4D -179.7(4)
C1D C2D C3D C4D 0.0
C2D C3D C4D C5D 0.0
C3D C4D C5D C6D 0.0
C4D C5D C6D C1D 0.0
C2D C1D C6D C5D 0.0
C11D C1D C6D C5D 174.3(4)
C2D C1D C11D C12D -170.5(3)
C6D C1D C11D C12D 15.1(5)
C2D C1D C11D C12E 83.4(4)
C6D C1D C11D C12E -91.1(4)
C1D C11D C12D C13D 126.8(4)
C12E C11D C12D C13D -113.3(4)
C1D C11D C12D C11E -119.3(4)
C12E C11D C12D C11E 0.6(3)
C11D C12D C13D O12D 25.7(7)
C11E C12D C13D O12D -74.8(6)
C11D C12D C13D O11D -159.8(4)
C11E C12D C13D O11D 99.8(4)
C1D C2D O21D C21D -166.7(3)
C3D C2D O21D C21D 13.1(5)
C22D C21D O21D C2D 174.1(4)
C6E C1E C2E O21E 178.9(3)
C11E C1E C2E O21E -8.8(3)
C6E C1E C2E C3E 0.0
C11E C1E C2E C3E 172.3(3)
O21E C2E C3E C4E -178.8(3)
C1E C2E C3E C4E 0.0
C2E C3E C4E C5E 0.0
C3E C4E C5E C6E 0.0
C4E C5E C6E C1E 0.0
C2E C1E C6E C5E 0.0
C11E C1E C6E C5E -171.7(3)
C2E C1E C11E C12E 179.7(3)
C6E C1E C11E C12E -8.3(5)
C2E C1E C11E C12D -74.8(4)
C6E C1E C11E C12D 97.2(4)
C13D C12D C11E C1E -6.4(5)
C11D C12D C11E C1E -123.8(4)
C13D C12D C11E C12E 116.8(4)
C11D C12D C11E C12E -0.6(3)
C1E C11E C12E C13E -126.0(4)
C12D C11E C12E C13E 114.5(4)
C1E C11E C12E C11D 120.1(4)
C12D C11E C12E C11D 0.6(3)
C1D C11D C12E C13E 4.9(5)
C12D C11D C12E C13E -118.3(4)
C1D C11D C12E C11E 122.6(4)
C12D C11D C12E C11E -0.6(4)
C11E C12E C13E O12E -20.0(7)
C11D C12E C13E O12E 81.0(5)
C11E C12E C13E O11E 166.5(4)
C11D C12E C13E O11E -92.5(4)
C3E C2E O21E C21E -19.2(5)
C1E C2E O21E C21E 161.9(3)
C22E C21E O21E C2E -170.0(4)
C6F C1F C2F O21F 172(3)
C11F C1F C2F O21F -8(3)
C6F C1F C2F C3F 0.0
C11F C1F C2F C3F 180(3)
O21F C2F C3F C4F -171(3)
C1F C2F C3F C4F 0.0
C2F C3F C4F C5F 0.0
C3F C4F C5F C6F 0.0
C4F C5F C6F C1F 0.0
C2F C1F C6F C5F 0.0
C11F C1F C6F C5F -180(2)
C2F C1F C11F C12F 58(3)
C6F C1F C11F C12F -122(2)
C2F C1F C11F C12G -47(3)
C6F C1F C11F C12G 133(2)
C1F C11F C12F C13F 115(3)
C12G C11F C12F C13F -120(3)
C1F C11F C12F C11G -126(3)
C12G C11F C12F C11G -1(3)
C11F C12F C13F O12F 161(3)
C11G C12F C13F O12F 52(3)
C11F C12F C13F O11F -19(3)
C11G C12F C13F O11F -128(3)
C3F C2F O21F C21F -22(4)
C1F C2F O21F C21F 167(2)
C22F C21F O21F C2F 176(3)
C6G C1G C2G O21G 176(2)
C11G C1G C2G O21G 2(2)
C6G C1G C2G C3G 0.0
C11G C1G C2G C3G -174(2)
O21G C2G C3G C4G -176(3)
C1G C2G C3G C4G 0.0
C2G C3G C4G C5G 0.0
C3G C4G C5G C6G 0.0
C4G C5G C6G C1G 0.0
C2G C1G C6G C5G 0.0
C11G C1G C6G C5G 173(2)
C2G C1G C11G C12G -65(3)
C6G C1G C11G C12G 121(3)
C2G C1G C11G C12F 55(4)
C6G C1G C11G C12F -119(3)
C13F C12F C11G C1G -3(4)
C11F C12F C11G C1G -132(3)
C13F C12F C11G C12G 130(2)
C11F C12F C11G C12G 1(3)
C1G C11G C12G C13G -96(4)
C12F C11G C12G C13G 125(3)
C1G C11G C12G C11F 139(3)
C12F C11G C12G C11F -1(3)
C1F C11F C12G C13G -6(4)
C12F C11F C12G C13G -124(3)
C1F C11F C12G C11G 119(3)
C12F C11F C12G C11G 1(3)
C11G C12G C13G O12G 31(4)
C11F C12G C13G O12G 142(3)
C11G C12G C13G O11G -147(3)
C11F C12G C13G O11G -36(3)
C1G C2G O21G C21G -173(2)
C3G C2G O21G C21G 3(3)
C22G C21G O21G C2G -171(3)
